data_2014630
loop_
_publ_author_name
'Aucott, Stephen M.'
'Dale, Sophie H.'
'Elsegood, Mark R. J.'
'Holmes, Kathryn E.'
'Gilby, Liam M.'
'Kelly, Paul F.'

_publ_section_title
;
 Polymorphism in ammonium 2,4,6-trimethylbenzenesulfonate
;
_journal_issue 3
_journal_name_full 'Acta Crystallographica Section C'
_journal_page_first o134
_journal_page_last o137
_journal_paper_doi 10.1107/S0108270104034274
_journal_volume 61
_journal_year 2005
_chemical_formula_iupac 'N H4 + , C9 H11 O3 S -'
_chemical_formula_moiety 'N H4 + , C9 H11 O3 S -'
_chemical_formula_sum 'C9 H15 N O3 S'
_chemical_formula_weight 217.28
_chemical_name_systematic
;
Ammonium 2,4,6-trimethylbenzenesulfonate
;
_space_group_IT_number 14
_symmetry_cell_setting monoclinic
_symmetry_space_group_name_Hall '-P 2ybc'
_symmetry_space_group_name_H-M 'P 1 21/c 1'
_atom_sites_solution_hydrogens 'geom, except NH coords freely refined'
_atom_sites_solution_primary direct
_audit_creation_method SHELXL97
_cell_angle_alpha 90.00
_cell_angle_beta 97.368(2)
_cell_angle_gamma 90.00
_cell_formula_units_Z 4
_cell_length_a 13.7562(15)
_cell_length_b 8.4253(9)
_cell_length_c 9.4761(10)
_cell_measurement_reflns_used 5637
_cell_measurement_temperature 150(2)
_cell_measurement_theta_max 28.41
_cell_measurement_theta_min 2.78
_cell_volume 1089.2(2)
_computing_cell_refinement 'SAINT (Bruker, 2001)'
_computing_data_collection 'SMART (Bruker, 2001)'
_computing_data_reduction SAINT
_computing_molecular_graphics SHELXTL
_computing_publication_material 'SHELXTL and local programs'
_computing_structure_refinement SHELXTL
_computing_structure_solution 'SHELXTL (Bruker, 2000)'
_diffrn_ambient_temperature 150(2)
_diffrn_measured_fraction_theta_full 0.995
_diffrn_measured_fraction_theta_max 0.908
_diffrn_measurement_device_type 'Bruker SMART 1000 CCD area-detector'
_diffrn_measurement_method '\w rotation with narrow frame'
_diffrn_radiation_monochromator graphite
_diffrn_radiation_source 'sealed tube'
_diffrn_radiation_type MoK\a
_diffrn_radiation_wavelength 0.71073
_diffrn_reflns_av_R_equivalents 0.0370
_diffrn_reflns_av_sigmaI/netI 0.0332
_diffrn_reflns_limit_h_max 17
_diffrn_reflns_limit_h_min -17
_diffrn_reflns_limit_k_max 11
_diffrn_reflns_limit_k_min -10
_diffrn_reflns_limit_l_max 12
_diffrn_reflns_limit_l_min -12
_diffrn_reflns_number 8693
_diffrn_reflns_theta_full 26.00
_diffrn_reflns_theta_max 28.53
_diffrn_reflns_theta_min 2.84
_diffrn_standards_decay_% 0
_diffrn_standards_number 0
_exptl_absorpt_coefficient_mu 0.280
_exptl_absorpt_correction_T_max 0.965
_exptl_absorpt_correction_T_min 0.816
_exptl_absorpt_correction_type multi-scan
_exptl_absorpt_process_details '(SADABS; Sheldrick, 2003)'
_exptl_crystal_colour colourless
_exptl_crystal_density_diffrn 1.325
_exptl_crystal_density_meas ?
_exptl_crystal_density_method 'not measured'
_exptl_crystal_description column
_exptl_crystal_F_000 464
_exptl_crystal_size_max 0.76
_exptl_crystal_size_mid 0.19
_exptl_crystal_size_min 0.13
_refine_diff_density_max 0.321
_refine_diff_density_min -0.359
_refine_ls_extinction_method none
_refine_ls_goodness_of_fit_ref 1.044
_refine_ls_hydrogen_treatment mixed
_refine_ls_matrix_type full
_refine_ls_number_parameters 142
_refine_ls_number_reflns 2510
_refine_ls_number_restraints 0
_refine_ls_restrained_S_all 1.044
_refine_ls_R_factor_all 0.0408
_refine_ls_R_factor_gt 0.0308
_refine_ls_shift/su_max 0.001
_refine_ls_shift/su_mean 0.000
_refine_ls_structure_factor_coef Fsqd
_refine_ls_weighting_details 'calc w = 1/[\s^2^(Fo^2^)+(0.0544P)^2^+0.3258P] where P=(Fo^2^+2Fc^2^)/3'
_refine_ls_weighting_scheme calc
_refine_ls_wR_factor_gt 0.0869
_refine_ls_wR_factor_ref 0.0936
_reflns_number_gt 2202
_reflns_number_total 2510
_reflns_threshold_expression I>2\s(I)
_cod_data_source_file bm1599.cif
_cod_data_source_block I
_cod_depositor_comments
;
The following automatic conversions were performed:
'_geom_bond_publ_flag' value 'Y' changed to 'y' according to
'/home/saulius/struct/CIF-dictionaries/cif_core.dic' dictionary named
'cif_core.dic' version 2.4.1 from 2010-06-29 (3 times).

Automatic conversion script
Id: cif_fix_enum 1527 2010-12-29 10:47:43Z saulius 

The following automatic conversions were performed:

'_geom_bond_publ_flag' value 'Y' changed to 'y' according to
/home/saulius/struct/CIF-dictionaries/cif_core.dic dictionary named
'cif_core.dic' version 2.4.1 from 2010-06-29 (3 times).

Automatic conversion script
Id: cif_fix_values 1715 2011-07-08 13:25:40Z adriana 

The following automatic conversions were performed:

'_exptl_crystal_density_meas' value 'not measured' was changed to '?'
- the value is perceived as not measured.

Automatic conversion script
Id: cif_fix_values 3008 2015-01-20 13:52:24Z robertas 
;
_cod_original_sg_symbol_H-M 'P 21/c'
_cod_database_code 2014630
_cod_database_fobs_code 2014630

loop_
_symmetry_equiv_pos_as_xyz
'x, y, z'
'-x, y+1/2, -z+1/2'
'-x, -y, -z'
'x, -y-1/2, z-1/2'

loop_
_atom_site_label
_atom_site_fract_x
_atom_site_fract_y
_atom_site_fract_z
_atom_site_U_iso_or_equiv
_atom_site_adp_type
_atom_site_calc_flag
_atom_site_refinement_flags
_atom_site_occupancy
_atom_site_disorder_assembly
_atom_site_disorder_group
_atom_site_type_symbol
S1 0.64160(2) 0.00789(4) 0.27714(3) 0.02395(12) Uani d . 1 . . S
O1 0.63608(7) 0.05481(12) 0.12765(10) 0.0319(2) Uani d . 1 . . O
O2 0.55555(7) 0.05991(13) 0.33985(11) 0.0352(2) Uani d . 1 . . O
O3 0.65527(8) -0.16295(11) 0.29157(10) 0.0338(2) Uani d . 1 . . O
C1 0.74346(9) 0.10754(15) 0.37443(13) 0.0233(2) Uani d . 1 . . C
C2 0.81442(10) 0.02519(17) 0.46791(14) 0.0295(3) Uani d . 1 . . C
C3 0.88446(10) 0.11580(19) 0.55276(15) 0.0343(3) Uani d . 1 . . C
H3 0.9331 0.0622 0.6153 0.041 Uiso calc R 1 . . H
C4 0.88601(10) 0.27970(19) 0.54963(14) 0.0328(3) Uani d . 1 . . C
C5 0.81765(10) 0.35636(17) 0.45313(14) 0.0299(3) Uani d . 1 . . C
H5 0.8198 0.4688 0.4470 0.036 Uiso calc R 1 . . H
C6 0.74563(9) 0.27438(15) 0.36442(13) 0.0250(3) Uani d . 1 . . C
C7 0.82054(13) -0.1534(2) 0.4874(2) 0.0493(4) Uani d . 1 . . C
H7A 0.7656 -0.1898 0.5353 0.074 Uiso calc R 1 . . H
H7B 0.8825 -0.1809 0.5453 0.074 Uiso calc R 1 . . H
H7C 0.8175 -0.2048 0.3941 0.074 Uiso calc R 1 . . H
C8 0.95741(12) 0.3727(2) 0.65283(17) 0.0463(4) Uani d . 1 . . C
H8A 0.9378 0.3656 0.7485 0.069 Uiso calc R 1 . . H
H8B 0.9573 0.4842 0.6231 0.069 Uiso calc R 1 . . H
H8C 1.0234 0.3287 0.6537 0.069 Uiso calc R 1 . . H
C9 0.67356(10) 0.37130(16) 0.26617(16) 0.0326(3) Uani d . 1 . . C
H9A 0.6856 0.4845 0.2846 0.049 Uiso calc R 1 . . H
H9B 0.6066 0.3449 0.2830 0.049 Uiso calc R 1 . . H
H9C 0.6817 0.3474 0.1671 0.049 Uiso calc R 1 . . H
N1 0.46762(10) 0.27413(15) 0.51265(13) 0.0291(2) Uani d . 1 . . N
H1A 0.4879(14) 0.207(2) 0.459(2) 0.044 Uiso d . 1 . . H
H1B 0.5235(14) 0.325(2) 0.554(2) 0.044 Uiso d . 1 . . H
H1C 0.4341(14) 0.235(2) 0.576(2) 0.044 Uiso d . 1 . . H
H1D 0.4309(15) 0.337(2) 0.465(2) 0.044 Uiso d . 1 . . H

loop_
_atom_site_aniso_label
_atom_site_aniso_U_11
_atom_site_aniso_U_22
_atom_site_aniso_U_33
_atom_site_aniso_U_12
_atom_site_aniso_U_13
_atom_site_aniso_U_23
S1 0.02388(18) 0.02563(19) 0.02225(18) -0.00339(11) 0.00263(12) -0.00235(10)
O1 0.0344(5) 0.0372(5) 0.0229(5) -0.0062(4) -0.0006(4) 0.0002(4)
O2 0.0249(5) 0.0426(6) 0.0391(6) -0.0061(4) 0.0076(4) -0.0106(4)
O3 0.0411(6) 0.0250(5) 0.0351(5) -0.0044(4) 0.0033(4) -0.0020(4)
C1 0.0209(5) 0.0277(6) 0.0212(5) -0.0016(4) 0.0023(4) -0.0018(4)
C2 0.0268(6) 0.0337(7) 0.0276(6) 0.0024(5) 0.0015(5) 0.0024(5)
C3 0.0265(6) 0.0481(8) 0.0267(6) 0.0002(6) -0.0023(5) 0.0035(6)
C4 0.0241(6) 0.0491(8) 0.0255(6) -0.0083(6) 0.0041(5) -0.0078(6)
C5 0.0276(6) 0.0307(7) 0.0322(7) -0.0055(5) 0.0067(5) -0.0066(5)
C6 0.0225(6) 0.0283(6) 0.0247(6) -0.0015(5) 0.0047(4) -0.0018(5)
C7 0.0451(9) 0.0374(8) 0.0606(10) 0.0077(7) -0.0113(8) 0.0112(8)
C8 0.0354(8) 0.0674(11) 0.0350(8) -0.0157(8) -0.0002(6) -0.0142(7)
C9 0.0311(7) 0.0257(6) 0.0398(7) -0.0002(5) 0.0004(5) 0.0035(5)
N1 0.0350(6) 0.0279(6) 0.0235(5) -0.0006(5) 0.0010(5) 0.0052(4)

loop_
_atom_type_symbol
_atom_type_description
_atom_type_scat_dispersion_real
_atom_type_scat_dispersion_imag
_atom_type_scat_source
C C 0.0033 0.0016 'International Tables Vol C Tables 4.2.6.8 and 6.1.1.4'
H H 0.0000 0.0000 'International Tables Vol C Tables 4.2.6.8 and 6.1.1.4'
N N 0.0061 0.0033 'International Tables Vol C Tables 4.2.6.8 and 6.1.1.4'
O O 0.0106 0.0060 'International Tables Vol C Tables 4.2.6.8 and 6.1.1.4'
S S 0.1246 0.1234 'International Tables Vol C Tables 4.2.6.8 and 6.1.1.4'

loop_
_geom_angle_atom_site_label_1
_geom_angle_atom_site_label_2
_geom_angle_atom_site_label_3
_geom_angle
O1 S1 O2 111.66(6)
O1 S1 O3 110.37(6)
O2 S1 O3 111.14(6)
O1 S1 C1 108.23(6)
O2 S1 C1 105.81(6)
O3 S1 C1 109.46(6)
C6 C1 C2 120.86(11)
C6 C1 S1 117.15(9)
C2 C1 S1 121.74(10)
C3 C2 C1 117.49(13)
C3 C2 C7 116.60(13)
C1 C2 C7 125.90(13)
C4 C3 C2 122.98(13)
C4 C3 H3 118.5
C2 C3 H3 118.5
C3 C4 C5 117.99(12)
C3 C4 C8 120.97(14)
C5 C4 C8 120.98(15)
C4 C5 C6 122.40(13)
C4 C5 H5 118.8
C6 C5 H5 118.8
C5 C6 C1 118.17(12)
C5 C6 C9 117.55(12)
C1 C6 C9 124.26(11)
C2 C7 H7A 109.5
C2 C7 H7B 109.5
H7A C7 H7B 109.5
C2 C7 H7C 109.5
H7A C7 H7C 109.5
H7B C7 H7C 109.5
C4 C8 H8A 109.5
C4 C8 H8B 109.5
H8A C8 H8B 109.5
C4 C8 H8C 109.5
H8A C8 H8C 109.5
H8B C8 H8C 109.5
C6 C9 H9A 109.5
C6 C9 H9B 109.5
H9A C9 H9B 109.5
C6 C9 H9C 109.5
H9A C9 H9C 109.5
H9B C9 H9C 109.5
H1A N1 H1B 104.6(17)
H1A N1 H1C 114.4(19)
H1B N1 H1C 111.8(17)
H1A N1 H1D 109.2(18)
H1B N1 H1D 110.5(18)
H1C N1 H1D 106.5(18)

loop_
_geom_bond_atom_site_label_1
_geom_bond_atom_site_label_2
_geom_bond_site_symmetry_2
_geom_bond_distance
_geom_bond_publ_flag
S1 O1 . 1.4632(10) y
S1 O2 . 1.4584(10) y
S1 O3 . 1.4557(10) y
S1 C1 . 1.7852(12) ?
C1 C6 . 1.4094(18) ?
C1 C2 . 1.4132(18) ?
C2 C3 . 1.400(2) ?
C2 C7 . 1.517(2) ?
C3 C4 . 1.381(2) ?
C3 H3 . 0.9500 ?
C4 C5 . 1.385(2) ?
C4 C8 . 1.5130(19) ?
C5 C6 . 1.3970(17) ?
C5 H5 . 0.9500 ?
C6 C9 . 1.5099(18) ?
C7 H7A . 0.9800 ?
C7 H7B . 0.9800 ?
C7 H7C . 0.9800 ?
C8 H8A . 0.9800 ?
C8 H8B . 0.9800 ?
C8 H8C . 0.9800 ?
C9 H9A . 0.9800 ?
C9 H9B . 0.9800 ?
C9 H9C . 0.9800 ?
N1 H1A . 0.83(2) ?
N1 H1B . 0.92(2) ?
N1 H1C . 0.87(2) ?
N1 H1D . 0.83(2) ?

loop_
_geom_hbond_atom_site_label_D
_geom_hbond_atom_site_label_H
_geom_hbond_atom_site_label_A
_geom_hbond_site_symmetry_A
_geom_hbond_distance_DH
_geom_hbond_distance_HA
_geom_hbond_distance_DA
_geom_hbond_angle_DHA
N1 H1A O2 . 0.83(2) 1.98(2) 2.8124(17) 171.5(18)
N1 H1B O1 4_566 0.92(2) 1.91(2) 2.8261(17) 175.0(17)
N1 H1C O3 3_656 0.87(2) 1.96(2) 2.8253(16) 172.8(18)
N1 H1D O1 2_655 0.83(2) 2.18(2) 2.9846(16) 162.7(18)

loop_
_geom_torsion_atom_site_label_1
_geom_torsion_atom_site_label_2
_geom_torsion_atom_site_label_3
_geom_torsion_atom_site_label_4
_geom_torsion
O3 S1 C1 C6 175.86(9)
O2 S1 C1 C6 -64.29(11)
O1 S1 C1 C6 55.53(11)
O3 S1 C1 C2 -9.81(12)
O2 S1 C1 C2 110.03(11)
O1 S1 C1 C2 -130.15(11)
C6 C1 C2 C3 1.99(19)
S1 C1 C2 C3 -172.12(10)
C6 C1 C2 C7 -179.42(14)
S1 C1 C2 C7 6.5(2)
C1 C2 C3 C4 0.7(2)
C7 C2 C3 C4 -177.98(14)
C2 C3 C4 C5 -3.1(2)
C2 C3 C4 C8 174.37(13)
C3 C4 C5 C6 2.7(2)
C8 C4 C5 C6 -174.68(13)
C4 C5 C6 C1 -0.14(19)
C4 C5 C6 C9 178.49(12)
C2 C1 C6 C5 -2.28(18)
S1 C1 C6 C5 172.10(9)
C2 C1 C6 C9 179.19(12)
S1 C1 C6 C9 -6.44(17)

loop_
_cod_related_entry_id
_cod_related_entry_database
_cod_related_entry_code
1 ChemSpider 21133941
